data_4518481
loop_
_publ_author_name
'Jenkins, Tristram'
'Alarco, Jose A.'
'Mackinnon, Ian D. R.'

_publ_section_title
;
 Synthesis and Characterization of a Novel Hydrated Layered Vanadium(III)
 Phosphate Phase
 K<sub>3</sub>V<sub>3</sub>(PO<sub>4</sub>)<sub>4</sub>&#x00B7;H<sub>2</sub>O:
 A Functional Cathode Material for Potassium-Ion Batteries.
;
_journal_issue 3
_journal_name_full 'ACS omega'
_journal_page_first 1917
_journal_page_last 1929
_journal_paper_doi 10.1021/acsomega.0c04675
_journal_volume 6
_journal_year 2021
_chemical_formula_iupac 'K3 V3 P4 O16 ,H2 O'
_chemical_formula_moiety 'K3 V3 P4 O16, (H2 O)'
_chemical_formula_structural 'K3 V3 (P O4)4 (H2 O)'
_chemical_formula_sum 'H2 K3 O17 P4 V3'
_chemical_formula_weight 668.020128
_chemical_name_common 'Potassium Vanadium Phosphate Hydrate'
_chemical_name_systematic
;
tripotassium trivanadium tetraphosphate monohydrate
;
_space_group_crystal_system orthorhombic
_space_group_IT_number 52
_space_group_name_Hall '-P 2a 2bc'
_space_group_name_H-M_alt 'P n n a'
_symmetry_space_group_name_Hall '-P 2a 2bc'
_cell_angle_alpha 90.0
_cell_angle_beta 90.0
_cell_angle_gamma 90.0
_cell_formula_units_Z 4
_cell_length_a 10.7161(4)
_cell_length_b 20.8498(10)
_cell_length_c 6.5316(2)
_cell_measurement_temperature 297
_cell_volume 1459.35(10)
_computing_data_collection
;
<i>Rigaku Smartlab Studio</i> 
;
_computing_molecular_graphics
;
<i>Crystal Maker X</i> (Palmer, D. C., 2014)
;
_computing_publication_material
;
publCIF (Westrip, 2010)
;
_computing_structure_refinement
;
<i>TOPAS</i> (Bruker, 2009)
;
_computing_structure_solution
;
<i>TOPAS</i> (Bruker, 2009)
;
_diffrn_ambient_temperature 297
_diffrn_detector Hypix-3000
_diffrn_measurement_device_type 'Rigaku Smartlab'
_diffrn_radiation_monochromator none
_diffrn_source 'sealed X-ray tube'
_diffrn_source_target Cu
_exptl_crystal_density_diffrn 3.0405(2)
_exptl_crystal_density_method 'not measured'
_exptl_crystal_description plate
_exptl_crystal_F_000 1296
_pd_char_colour light_green
_pd_char_particle_morphology plate-like
_pd_meas_2theta_range_inc 0.02
_pd_meas_2theta_range_max 140
_pd_meas_2theta_range_min 5
_pd_meas_number_of_points 6751
_pd_meas_scan_method step
_pd_prep_cool_rate 5
_pd_prep_temperature 1173
_pd_proc_2theta_range_inc 0.02
_pd_proc_2theta_range_max 140
_pd_proc_2theta_range_min 5
_pd_proc_ls_background_function 'Chebychev 5th order polynomial'
_pd_proc_ls_profile_function Double-voigt
_pd_proc_ls_prof_R_factor 0.02946
_pd_proc_ls_prof_wR_expected 0.048
_pd_proc_ls_prof_wR_factor 0.0512
_pd_spec_mounting ' packed powder pellet'
_pd_spec_mount_mode reflection
_pd_spec_shape cylinder
_pd_spec_size_axial 25
_pd_spec_size_equat 25
_pd_spec_size_thick 1
_refine_ls_extinction_method none
_refine_ls_goodness_of_fit_all 1.08
_refine_ls_hydrogen_treatment noref
_refine_ls_matrix_type fullcycle
_refine_ls_number_parameters 80
_refine_ls_number_restraints 6
_refine_ls_R_I_factor 0.02918
_refine_ls_structure_factor_coef Inet
_refine_ls_weighting_scheme calc
_cod_data_source_file ao0c04675_si_002.cif
_cod_data_source_block kvpdata
_cod_original_formula_sum 'K3 V3 P4 O17 H2'
_cod_database_code 4518481
_publcif_funding_html
;
;

loop_
_symmetry_equiv_pos_site_id
_symmetry_equiv_pos_as_xyz
1 'x, y, z'
2 '-x, y+1/2, z+1/2'
3 '-x+1/2, -y, z'
4 '-x+1/2, y+1/2, -z+1/2'
5 'x, -y+1/2, -z+1/2'
6 '-x, -y, -z'
7 'x+1/2, -y+1/2, z+1/2'
8 'x+1/2, y, -z'

loop_
_atom_site_aniso_label
_atom_site_aniso_U_11
_atom_site_aniso_U_22
_atom_site_aniso_U_33
_atom_site_aniso_U_12
_atom_site_aniso_U_13
_atom_site_aniso_U_23
? ? ? ? ? ? ?

loop_
_atom_site_label
_atom_site_type_symbol
_atom_site_symmetry_multiplicity
_atom_site_fract_x
_atom_site_fract_y
_atom_site_fract_z
_atom_site_occupancy
_atom_site_U_iso_or_equiv
K2 K 8 0.005719468 0.08970876 0.1393073 1 0.00039148
V2 V 8 0.7595138 0.1626292 0.5060611 1 0.007093749
P1 P 8 0.2455302 0.1985141 -0.003613587 1 0.006099535
P2 P 8 -0.002570975 0.8978779 0.3612485 1 0.006299645
O7 O 8 0.3273099 0.1792735 0.7762565 1 0.01040062
O8 O 8 0.3478309 0.2494635 0.11005 1 0.00770041
O9 O 8 0.2261553 0.1597623 0.1609692 1 0.009400073
O10 O 8 0.1309798 0.2633307 0.9775649 1 0.008399526
O11 O 8 0.8689975 0.8839481 0.4917386 1 0.009900346
O12 O 8 0.1314555 0.9007637 0.4789924 1 0.010799572
O13 O 8 0.01030495 0.9675876 0.2474899 1 0.012400446
O14 O 8 -0.004116638 0.8408941 0.2025077 1 0.009400073
H1 H 8 0.7037249 0.007142134 0.7772904 1 0.050002004
K1 K 4 0.75 0 0.3357348 1 0.028395262
O15 O 4 0.75 0 0.91302 1 0.01795918
V1 V 4 0.5071564 0.25 0.25 1 0.0062

loop_
_diffrn_radiation_type
_diffrn_radiation_wavelength
CuK\a~1~ 1.54056

loop_
_geom_angle_atom_site_label_1
_geom_angle_atom_site_label_2
_geom_angle_atom_site_label_3
_geom_angle_site_symmetry_1
_geom_angle_site_symmetry_2
_geom_angle_site_symmetry_3
_geom_angle
_geom_angle_publ_flag
O7 P1 O8 8_556 8_555 8_555 100.4485 ?
O7 P1 O9 8_556 8_555 8_555 126.5741 ?
O7 P1 O10 8_556 8_555 8_556 117.0649 ?
O8 P1 O9 8_555 8_555 8_555 97.1584 ?
O11 P2 O12 3_665 3_565 3_565 119.9514 ?
O11 P2 O13 3_665 3_565 3_565 117.5299 ?
O11 P2 O14 3_665 3_565 3_565 101.472 ?
O12 P2 O13 3_565 3_565 3_565 96.1433 ?
O12 P2 O14 3_565 3_565 3_565 110.3167 ?
O13 P2 O14 3_565 3_565 3_565 111.7842 ?
O8 V1 O8 5_555 1_555 1_555 56.3319 ?
O8 V1 O10 1_555 1_555 8_556 103.5057 ?
O8 V1 O10 1_555 1_555 7_554 158.3405 ?
O8 V1 O14 1_555 1_555 3_565 84.4403 ?
O8 V1 O14 1_555 1_555 4_545 93.8405 ?
O10 V1 O10 7_554 1_555 8_556 97.4655 ?
O10 V1 O14 7_554 1_555 4_545 91.6149 ?
O10 V1 O14 7_554 1_555 3_565 89.6672 ?
O14 V1 O14 3_565 1_555 4_545 178.0564 ?
O7 V2 O8 8_556 1_555 7_555 89.0667 ?
O7 V2 O10 8_556 1_555 7_554 91.6693 ?
O7 V2 O11 8_556 1_555 3_665 110.0642 ?
O7 V2 O12 8_556 1_555 6_666 86.6111 ?
O7 V2 O9 8_556 1_555 8_556 165.2848 ?
O8 V2 O10 7_555 1_555 7_554 71.9281 ?
O8 V2 O11 7_555 1_555 3_665 149.1552 ?
O8 V2 O12 7_555 1_555 6_666 109.0195 ?
O8 V2 O9 7_555 1_555 8_556 77.5866 ?
O10 V2 O11 7_554 1_555 3_665 83.1998 ?
O10 V2 O12 7_554 1_555 6_666 178.0091 ?
O10 V2 O9 7_554 1_555 8_556 90.0587 ?
O11 V2 O12 3_665 1_555 6_666 96.4427 ?
O11 V2 O9 3_665 1_555 8_556 84.651 ?
O12 V2 O9 6_666 1_555 8_556 91.8586 ?
H1 O15 H1 . 1_555 . 60.5728 ?

loop_
_geom_bond_atom_site_label_1
_geom_bond_atom_site_label_2
_geom_bond_site_symmetry_1
_geom_bond_site_symmetry_2
_geom_bond_distance
_geom_bond_publ_flag
K1 O11 1_555 1_545 2.91875(10) ?
K1 O11 1_555 3_665 2.91875(10) ?
K1 O12 1_555 8_546 2.71283(9) ?
K1 O13 1_555 1_645 2.92745(10) ?
K1 O15 1_555 1_554 2.76097(9) ?
K1 O13 1_555 3_565 2.92745(10) ?
K1 O12 1_555 6_666 2.71283(9) ?
K2 O13 8_556 8_546 2.64289(8) ?
K2 O14 8_556 3_566 2.66053(7) ?
K2 O7 8_556 1_555 2.72884(8) ?
K2 O9 8_556 8_556 2.78090(9) ?
K2 O11 8_556 3_665 2.81275(7) ?
K2 O12 8_556 3_565 2.90103(8) ?
K2 O13 8_556 3_566 2.79989(8) ?
K2 O15 8_556 1_555 3.2354(2) ?
V1 O14 1_555 3_565 1.92062(9) ?
V1 O14 1_555 4_545 1.92062(9) ?
V1 O8 1_555 5_555 1.93668(6) ?
V1 O8 1_555 1_555 1.93668(6) ?
V1 O10 1_555 7_554 2.01177(5) ?
V1 O10 1_555 8_556 2.01177(5) ?
V2 O11 1_555 3_665 1.68771(5) ?
V2 O12 1_555 6_666 1.76681(6) ?
V2 O7 1_555 8_556 2.01210(6) ?
V2 O10 1_555 7_554 2.07723(7) ?
V2 O8 1_555 7_555 2.17172(8) ?
V2 O9 1_555 8_556 2.20483(7) ?
P1 O9 8_555 8_555 1.36071(4) ?
P1 O8 8_555 8_555 1.69747(5) ?
P1 O7 8_555 8_556 1.73096(5) ?
P1 O10 8_555 8_556 1.82983(6) ?
P2 O14 3_565 3_565 1.57699(5) ?
P2 O12 3_565 3_565 1.63029(5) ?
P2 O13 3_565 3_565 1.63817(7) ?
P2 O11 3_565 3_665 1.64467(5) ?
H1 O15 3_655 1_555 1.02665 ?

loop_
_publcif_info_cif.paper_type
?
